data_4114825
loop_
_publ_author_name
'Stephen Barlow'
'Lawrence M. Henling'
'Michael W. Day'
'William P. Schaefer'
'Jennifer C. Green'
'Tony Hascall'
'Seth R. Marder'

_publ_section_title
;
 Metallocene-Terminated Allylium Salts: The Effect of End Group on
 Localization in Polymethines
;
_journal_name_full 'Journal of the American Chemical Society'
_journal_page_first 6285
_journal_page_last 6296
_journal_paper_doi 10.1021/ja012472z
_journal_volume 124
_journal_year 2002
_chemical_formula_moiety 'C39 H53 F6 Fe2 P'
_chemical_formula_sum 'C39 H53 F6 Fe2 P'
_chemical_formula_weight 778.48
_chemical_name_common '2b, [Fc"(CH)3Fc"]+[PF6]-'
_chemical_name_systematic
;
  1,3-bis(2,3,4,5,1',2',3',4'-octamethylferrocen-1-yl)allylium 
hexafluorophosphate
;
_space_group_IT_number 19
_symmetry_cell_setting orthorhombic
_symmetry_space_group_name_Hall 'P 2ac 2ab'
_symmetry_space_group_name_H-M 'P 21 21 21'
_atom_sites_solution_hydrogens difmap
_atom_sites_solution_primary direct
_atom_sites_solution_secondary 'All havy atoms in direct methods solution'
_audit_creation_method SHELXL-97
_cell_angle_alpha 90.00
_cell_angle_beta 90.00
_cell_angle_gamma 90.00
_cell_formula_units_Z 4
_cell_length_a 9.446(3)
_cell_length_b 17.746(5)
_cell_length_c 21.634(7)
_cell_measurement_reflns_used 25
_cell_measurement_temperature 85
_cell_measurement_theta_max 17.8
_cell_measurement_theta_min 17.5
_cell_volume 3626.5(19)
_computing_data_reduction 'CRYM (Duchamp, 1964)'
_computing_structure_refinement 'SHELXL-97 (Sheldrick, 1997)'
_computing_structure_solution 'SHELXS-97 (Sheldrick, 1990)'
_diffrn_ambient_temperature 85
_diffrn_measured_fraction_theta_full 0.999
_diffrn_measured_fraction_theta_max 0.999
_diffrn_measurement_device_type CAD-4
_diffrn_measurement_method 'Omega scans'
_diffrn_radiation_monochromator graphite
_diffrn_radiation_source 'sealed tube'
_diffrn_radiation_type MoK\a
_diffrn_radiation_wavelength 0.71073
_diffrn_reflns_av_R_equivalents 0.019
_diffrn_reflns_av_sigmaI/netI 0.0384
_diffrn_reflns_limit_h_max 0
_diffrn_reflns_limit_h_min -11
_diffrn_reflns_limit_k_max 21
_diffrn_reflns_limit_k_min -21
_diffrn_reflns_limit_l_max 25
_diffrn_reflns_limit_l_min -25
_diffrn_reflns_number 11341
_diffrn_reflns_theta_full 25.00
_diffrn_reflns_theta_max 25.0
_diffrn_reflns_theta_min 1.9
_diffrn_standards_decay_% 'Within counting statistics, zero'
_diffrn_standards_interval_time 75
_diffrn_standards_number 3
_exptl_absorpt_coefficient_mu 0.902
_exptl_absorpt_correction_type none
_exptl_crystal_colour Blades
_exptl_crystal_density_diffrn 1.426
_exptl_crystal_description Green
_exptl_crystal_F_000 1632
_exptl_crystal_size_max 0.41
_exptl_crystal_size_mid 0.19
_exptl_crystal_size_min 0.15
_refine_diff_density_max 0.372
_refine_diff_density_min -0.381
_refine_diff_density_rms 0.049
_refine_ls_abs_structure_details 'Flack H D (1983), Acta Cryst. A39, 876-881'
_refine_ls_abs_structure_Flack -0.010(12)
_refine_ls_extinction_method none
_refine_ls_goodness_of_fit_ref 1.507
_refine_ls_hydrogen_treatment Unrestrained
_refine_ls_matrix_type 'Full matrix'
_refine_ls_number_parameters 645
_refine_ls_number_reflns 6354
_refine_ls_number_restraints 0
_refine_ls_restrained_S_all 1.507
_refine_ls_R_factor_all 0.0340
_refine_ls_R_factor_gt 0.0298
_refine_ls_shift/su_max 0.002
_refine_ls_shift/su_mean 0.000
_refine_ls_structure_factor_coef Fsqd
_refine_ls_weighting_details w=1/s^2^(Fo^2^)
_refine_ls_weighting_scheme Observed
_refine_ls_wR_factor_gt 0.0587
_refine_ls_wR_factor_ref 0.0602
_reflns_number_gt 5999
_reflns_number_total 6354
_reflns_threshold_expression >2sigma(I)
_cod_data_source_file ja012472z_1.cif
_cod_data_source_block 2b
_cod_depositor_comments
;
The following automatic conversions were performed:

'_atom_sites_solution_primary' value 'direct methods' was changed to
'direct'.

'_atom_sites_solution_hydrogens' value 'Difference Fourier map' was
changed to 'difmap'.

Automatic conversion script
Id: cif_fix_values 6452 2018-10-05 10:23:21Z andrius 
;
_cod_database_code 4114825

loop_
_symmetry_equiv_pos_as_xyz
'x, y, z'
'-x+1/2, -y, z+1/2'
'-x, y+1/2, -z+1/2'
'x+1/2, -y+1/2, -z'

loop_
_atom_site_label
_atom_site_type_symbol
_atom_site_fract_x
_atom_site_fract_y
_atom_site_fract_z
_atom_site_U_iso_or_equiv
_atom_site_adp_type
_atom_site_occupancy
_atom_site_symmetry_multiplicity
_atom_site_calc_flag
Fe1 Fe 0.94848(4) 0.28823(2) 0.739278(16) 0.01126(9) Uani 1 1 d
Fe2 Fe 0.38943(4) 0.48356(2) 0.952725(16) 0.01063(9) Uani 1 1 d
P P -0.01848(8) 0.44670(4) 1.15548(3) 0.01982(17) Uani 1 1 d
F1 F 0.00605(18) 0.48515(10) 1.08941(7) 0.0332(4) Uani 1 1 d
F2 F -0.0429(2) 0.40941(11) 1.22190(8) 0.0453(5) Uani 1 1 d
F3 F -0.1816(2) 0.46527(17) 1.15217(11) 0.0702(8) Uani 1 1 d
F4 F 0.1448(2) 0.43120(18) 1.15973(12) 0.0886(11) Uani 1 1 d
F5 F 0.0038(3) 0.52563(12) 1.18773(9) 0.0683(8) Uani 1 1 d
F6 F -0.0438(4) 0.36917(12) 1.12361(11) 0.0852(10) Uani 1 1 d
C1 C 0.9166(3) 0.38130(13) 0.79407(11) 0.0112(6) Uani 1 1 d
C2 C 0.9714(3) 0.31796(14) 0.82945(11) 0.0131(6) Uani 1 1 d
C3 C 1.1067(3) 0.29944(14) 0.80544(11) 0.0135(5) Uani 1 1 d
C4 C 1.1348(3) 0.34807(14) 0.75376(12) 0.0134(6) Uani 1 1 d
C5 C 1.0182(3) 0.39686(13) 0.74548(12) 0.0120(5) Uani 1 1 d
C6 C 0.8579(3) 0.18322(14) 0.73750(14) 0.0175(6) Uani 1 1 d
C7 C 0.9828(3) 0.18364(14) 0.70103(12) 0.0148(6) Uani 1 1 d
C8 C 0.9633(3) 0.23848(14) 0.65309(12) 0.0161(6) Uani 1 1 d
C9 C 0.8264(3) 0.27167(15) 0.66112(13) 0.0170(6) Uani 1 1 d
C10 C 0.7615(3) 0.23664(15) 0.71342(13) 0.0183(6) Uani 1 1 d
C11 C 0.9060(3) 0.28078(16) 0.88544(13) 0.0169(6) Uani 1 1 d
C12 C 1.2062(3) 0.24147(17) 0.83024(15) 0.0180(6) Uani 1 1 d
C13 C 1.2690(3) 0.34777(18) 0.71657(14) 0.0196(6) Uani 1 1 d
C14 C 1.0054(3) 0.45765(16) 0.69771(13) 0.0166(6) Uani 1 1 d
C15 C 1.1081(4) 0.13258(17) 0.70792(15) 0.0234(7) Uani 1 1 d
C16 C 1.0657(4) 0.25552(19) 0.60189(14) 0.0253(7) Uani 1 1 d
C17 C 0.7611(4) 0.33005(19) 0.61977(16) 0.0295(8) Uani 1 1 d
C18 C 0.6160(3) 0.2517(2) 0.73760(18) 0.0301(7) Uani 1 1 d
C21 C 0.4217(3) 0.42571(13) 0.87133(11) 0.0115(6) Uani 1 1 d
C22 C 0.4010(3) 0.37402(13) 0.92295(11) 0.0112(5) Uani 1 1 d
C23 C 0.2638(3) 0.38803(14) 0.94733(12) 0.0114(5) Uani 1 1 d
C24 C 0.2000(3) 0.44839(14) 0.91353(12) 0.0114(5) Uani 1 1 d
C25 C 0.2968(3) 0.47283(14) 0.86756(11) 0.0121(5) Uani 1 1 d
C26 C 0.3485(3) 0.52444(16) 1.03966(12) 0.0148(6) Uani 1 1 d
C27 C 0.3462(3) 0.58484(15) 0.99597(12) 0.0150(6) Uani 1 1 d
C28 C 0.4811(3) 0.58715(14) 0.96700(12) 0.0174(6) Uani 1 1 d
C29 C 0.5672(3) 0.52865(16) 0.99410(12) 0.0196(6) Uani 1 1 d
C30 C 0.4844(3) 0.49002(15) 1.03882(12) 0.0177(6) Uani 1 1 d
C31 C 0.4955(3) 0.31077(15) 0.94322(13) 0.0153(6) Uani 1 1 d
C32 C 0.1953(3) 0.34567(17) 0.99897(14) 0.0175(6) Uani 1 1 d
C33 C 0.0561(3) 0.48034(17) 0.92497(13) 0.0149(5) Uani 1 1 d
C34 C 0.2723(3) 0.53343(16) 0.82076(13) 0.0183(6) Uani 1 1 d
C35 C 0.2244(4) 0.63726(18) 0.98469(17) 0.0262(7) Uani 1 1 d
C36 C 0.5287(5) 0.64397(19) 0.92013(17) 0.0351(9) Uani 1 1 d
C37 C 0.7195(3) 0.5127(2) 0.97920(19) 0.0355(9) Uani 1 1 d
C38 C 0.5279(4) 0.42456(18) 1.07784(15) 0.0314(8) Uani 1 1 d
C40 C 0.7803(3) 0.41500(14) 0.79698(12) 0.0120(6) Uani 1 1 d
C41 C 0.6729(3) 0.40075(15) 0.83855(12) 0.0127(6) Uani 1 1 d
C42 C 0.5455(3) 0.43865(14) 0.83596(11) 0.0132(5) Uani 1 1 d
H6 H 0.842(3) 0.1517(14) 0.7715(12) 0.012(7) Uiso 1 1 d
H11A H 0.969(3) 0.2400(16) 0.8967(13) 0.027(8) Uiso 1 1 d
H11B H 0.811(3) 0.2596(16) 0.8783(13) 0.018(8) Uiso 1 1 d
H11C H 0.904(3) 0.3168(16) 0.9204(13) 0.027(8) Uiso 1 1 d
H12A H 1.275(4) 0.2274(19) 0.7972(16) 0.043(10) Uiso 1 1 d
H12B H 1.147(3) 0.1940(17) 0.8423(13) 0.029(9) Uiso 1 1 d
H12C H 1.249(3) 0.2571(18) 0.8628(16) 0.032(10) Uiso 1 1 d
H13A H 1.341(3) 0.3769(15) 0.7369(12) 0.015(7) Uiso 1 1 d
H13B H 1.303(3) 0.2952(17) 0.7064(13) 0.024(8) Uiso 1 1 d
H13C H 1.263(3) 0.3723(15) 0.6772(14) 0.018(8) Uiso 1 1 d
H14A H 1.052(3) 0.4442(16) 0.6631(14) 0.026(8) Uiso 1 1 d
H14B H 0.908(4) 0.4688(17) 0.6840(13) 0.032(9) Uiso 1 1 d
H14C H 1.055(3) 0.5039(16) 0.7124(13) 0.027(8) Uiso 1 1 d
H15A H 1.098(3) 0.0886(17) 0.6823(14) 0.024(8) Uiso 1 1 d
H15B H 1.121(4) 0.1128(17) 0.7542(16) 0.039(9) Uiso 1 1 d
H15C H 1.196(4) 0.1577(17) 0.6968(14) 0.025(8) Uiso 1 1 d
H16A H 1.056(3) 0.3039(18) 0.5876(14) 0.027(9) Uiso 1 1 d
H16B H 1.039(3) 0.2272(17) 0.5654(14) 0.034(9) Uiso 1 1 d
H16C H 1.172(4) 0.2425(16) 0.6168(14) 0.029(9) Uiso 1 1 d
H17A H 0.829(4) 0.362(2) 0.6001(18) 0.059(13) Uiso 1 1 d
H17B H 0.694(4) 0.3634(17) 0.6413(14) 0.032(9) Uiso 1 1 d
H17C H 0.710(4) 0.3087(17) 0.5841(15) 0.036(9) Uiso 1 1 d
H18A H 0.550(4) 0.2218(19) 0.7185(14) 0.035(9) Uiso 1 1 d
H18B H 0.591(3) 0.3024(17) 0.7288(13) 0.021(8) Uiso 1 1 d
H18C H 0.619(4) 0.2404(19) 0.7816(16) 0.045(11) Uiso 1 1 d
H26 H 0.282(3) 0.5104(15) 1.0631(12) 0.015(8) Uiso 1 1 d
H31A H 0.454(3) 0.2830(15) 0.9785(13) 0.018(7) Uiso 1 1 d
H31B H 0.495(3) 0.2748(17) 0.9114(14) 0.029(9) Uiso 1 1 d
H31C H 0.594(3) 0.3297(14) 0.9573(13) 0.016(7) Uiso 1 1 d
H32A H 0.159(3) 0.3009(18) 0.9863(13) 0.025(9) Uiso 1 1 d
H32B H 0.118(4) 0.3777(17) 1.0188(13) 0.030(9) Uiso 1 1 d
H32C H 0.259(3) 0.3303(15) 1.0303(13) 0.020(8) Uiso 1 1 d
H33A H 0.033(3) 0.4807(16) 0.9668(14) 0.020(7) Uiso 1 1 d
H33B H -0.011(3) 0.4563(16) 0.9000(14) 0.027(9) Uiso 1 1 d
H33C H 0.036(4) 0.5341(18) 0.9112(14) 0.034(9) Uiso 1 1 d
H34A H 0.352(3) 0.5618(15) 0.8120(12) 0.012(7) Uiso 1 1 d
H34B H 0.244(3) 0.5120(17) 0.7798(14) 0.028(8) Uiso 1 1 d
H34C H 0.207(4) 0.5666(18) 0.8337(15) 0.036(10) Uiso 1 1 d
H35A H 0.247(4) 0.6888(19) 1.0064(14) 0.042(10) Uiso 1 1 d
H35C H 0.140(4) 0.6128(18) 0.9994(15) 0.032(10) Uiso 1 1 d
H35B H 0.216(3) 0.6524(17) 0.9437(15) 0.027(9) Uiso 1 1 d
H36A H 0.449(4) 0.6613(19) 0.9010(16) 0.047(12) Uiso 1 1 d
H36B H 0.571(4) 0.690(2) 0.9389(17) 0.061(12) Uiso 1 1 d
H36C H 0.614(4) 0.6220(19) 0.8854(17) 0.055(11) Uiso 1 1 d
H37A H 0.748(4) 0.458(2) 0.9850(17) 0.065(14) Uiso 1 1 d
H37B H 0.737(3) 0.5321(16) 0.9360(13) 0.018(8) Uiso 1 1 d
H37C H 0.774(4) 0.534(2) 1.0072(16) 0.046(11) Uiso 1 1 d
H38A H 0.592(3) 0.4398(16) 1.1044(14) 0.023(8) Uiso 1 1 d
H38B H 0.583(3) 0.3880(17) 1.0575(14) 0.029(9) Uiso 1 1 d
H38C H 0.437(4) 0.397(2) 1.1015(18) 0.068(13) Uiso 1 1 d
H40 H 0.761(3) 0.4530(15) 0.7692(12) 0.015(7) Uiso 1 1 d
H41 H 0.690(3) 0.3644(14) 0.8647(11) 0.005(7) Uiso 1 1 d
H42 H 0.539(3) 0.4767(14) 0.8024(11) 0.004(6) Uiso 1 1 d

loop_
_atom_site_aniso_label
_atom_site_aniso_U_11
_atom_site_aniso_U_22
_atom_site_aniso_U_33
_atom_site_aniso_U_23
_atom_site_aniso_U_13
_atom_site_aniso_U_12
Fe1 0.00845(17) 0.01238(18) 0.01295(17) -0.00114(15) 0.00065(15) -0.00092(16)
Fe2 0.00810(17) 0.01285(17) 0.01092(17) -0.00068(16) -0.00072(16) 0.00077(16)
P 0.0147(4) 0.0245(4) 0.0202(4) -0.0029(3) 0.0029(3) -0.0038(3)
F1 0.0347(10) 0.0457(10) 0.0191(8) 0.0016(8) 0.0022(8) 0.0003(10)
F2 0.0564(13) 0.0454(11) 0.0340(11) 0.0113(9) 0.0146(10) -0.0060(11)
F3 0.0195(11) 0.137(2) 0.0546(14) 0.0040(16) 0.0078(10) 0.0107(14)
F4 0.0223(12) 0.167(3) 0.0762(18) 0.0691(19) 0.0110(12) 0.0301(15)
F5 0.124(2) 0.0503(13) 0.0310(11) -0.0142(10) 0.0118(13) -0.0479(16)
F6 0.151(3) 0.0412(12) 0.0632(15) -0.0296(11) 0.0668(18) -0.0439(16)
C1 0.0135(14) 0.0097(12) 0.0103(12) -0.0008(10) -0.0010(11) -0.0006(11)
C2 0.0142(14) 0.0133(12) 0.0118(12) -0.0037(10) -0.0020(11) -0.0008(11)
C3 0.0121(12) 0.0133(13) 0.0153(12) -0.0044(11) -0.0006(12) -0.0005(12)
C4 0.0102(14) 0.0140(13) 0.0159(14) -0.0035(11) -0.0020(11) -0.0024(11)
C5 0.0106(13) 0.0122(12) 0.0132(12) -0.0045(10) -0.0010(11) -0.0030(10)
C6 0.0211(16) 0.0124(13) 0.0191(14) -0.0035(12) 0.0034(13) -0.0078(12)
C7 0.0142(14) 0.0129(13) 0.0174(13) -0.0038(11) -0.0014(12) -0.0016(11)
C8 0.0177(15) 0.0170(13) 0.0136(13) -0.0073(11) 0.0024(13) -0.0021(12)
C9 0.0128(14) 0.0196(15) 0.0185(14) -0.0049(12) -0.0067(12) 0.0000(12)
C10 0.0108(14) 0.0187(15) 0.0253(15) -0.0142(12) 0.0012(12) -0.0053(12)
C11 0.0159(15) 0.0188(14) 0.0160(14) 0.0035(12) 0.0000(12) 0.0037(14)
C12 0.0137(15) 0.0175(15) 0.0229(16) -0.0011(13) -0.0061(14) 0.0037(13)
C13 0.0117(15) 0.0231(16) 0.0238(16) -0.0016(14) 0.0042(13) -0.0027(13)
C14 0.0148(14) 0.0196(15) 0.0155(14) 0.0006(12) 0.0039(12) -0.0018(13)
C15 0.0235(17) 0.0182(15) 0.0284(17) -0.0068(13) -0.0049(16) 0.0030(15)
C16 0.0250(18) 0.0325(18) 0.0183(15) -0.0025(14) 0.0066(14) -0.0046(16)
C17 0.034(2) 0.0273(18) 0.0270(17) -0.0031(15) -0.0158(16) 0.0079(17)
C18 0.0132(15) 0.0339(19) 0.043(2) -0.0198(18) 0.0035(17) -0.0053(15)
C21 0.0135(14) 0.0110(12) 0.0099(12) -0.0040(10) 0.0004(11) 0.0015(11)
C22 0.0100(13) 0.0121(12) 0.0116(12) -0.0026(10) -0.0017(11) 0.0009(11)
C23 0.0090(13) 0.0130(12) 0.0121(13) -0.0020(11) 0.0001(11) -0.0043(11)
C24 0.0093(13) 0.0132(12) 0.0118(13) -0.0050(11) -0.0036(11) 0.0014(11)
C25 0.0123(13) 0.0136(13) 0.0102(12) -0.0014(11) -0.0036(10) 0.0018(11)
C26 0.0154(14) 0.0178(14) 0.0111(13) -0.0052(12) 0.0021(11) -0.0022(12)
C27 0.0153(14) 0.0132(14) 0.0166(14) -0.0077(11) -0.0037(12) 0.0010(11)
C28 0.0162(15) 0.0157(13) 0.0202(14) -0.0045(12) -0.0004(12) -0.0047(12)
C29 0.0107(14) 0.0254(15) 0.0226(14) -0.0149(13) -0.0041(12) -0.0023(13)
C30 0.0210(15) 0.0175(13) 0.0146(13) -0.0062(12) -0.0090(12) 0.0013(12)
C31 0.0138(14) 0.0164(13) 0.0157(14) 0.0008(12) 0.0006(12) 0.0021(12)
C32 0.0169(16) 0.0177(15) 0.0178(15) 0.0031(13) 0.0006(13) -0.0022(13)
C33 0.0082(12) 0.0220(14) 0.0145(13) -0.0028(13) -0.0029(12) 0.0022(13)
C34 0.0179(15) 0.0195(16) 0.0177(15) 0.0030(13) -0.0006(13) 0.0051(14)
C35 0.0251(18) 0.0211(17) 0.032(2) -0.0095(15) -0.0084(16) 0.0059(15)
C36 0.046(2) 0.0264(18) 0.0328(19) 0.0013(15) 0.0053(19) -0.0144(18)
C37 0.0132(16) 0.051(2) 0.043(2) -0.024(2) -0.0006(16) -0.0016(17)
C38 0.048(2) 0.0239(17) 0.0219(16) -0.0071(14) -0.0182(18) 0.0123(17)
C40 0.0138(14) 0.0076(12) 0.0145(13) 0.0001(11) 0.0001(12) -0.0010(11)
C41 0.0144(14) 0.0139(14) 0.0097(13) 0.0010(11) -0.0007(12) 0.0031(12)
C42 0.0163(13) 0.0133(13) 0.0099(12) -0.0004(11) -0.0016(12) -0.0025(12)

loop_
_atom_type_symbol
_atom_type_description
_atom_type_scat_dispersion_real
_atom_type_scat_dispersion_imag
_atom_type_scat_source
C C 0.0033 0.0016 'International Tables Vol C Tables 4.2.6.8 and 6.1.1.4'
H H 0.0000 0.0000 'International Tables Vol C Tables 4.2.6.8 and 6.1.1.4'
F F 0.0171 0.0103 'International Tables Vol C Tables 4.2.6.8 and 6.1.1.4'
P P 0.1023 0.0942 'International Tables Vol C Tables 4.2.6.8 and 6.1.1.4'
Fe Fe 0.3463 0.8444 'International Tables Vol C Tables 4.2.6.8 and 6.1.1.4'

loop_
_geom_angle_atom_site_label_1
_geom_angle_atom_site_label_2
_geom_angle_atom_site_label_3
_geom_angle
C2 Fe1 C5 69.97(10)
C2 Fe1 C6 107.36(11)
C5 Fe1 C6 173.60(11)
C2 Fe1 C1 41.70(10)
C5 Fe1 C1 41.45(10)
C6 Fe1 C1 132.83(11)
C2 Fe1 C7 127.11(10)
C5 Fe1 C7 145.82(10)
C6 Fe1 C7 40.43(11)
C1 Fe1 C7 168.48(10)
C2 Fe1 C10 117.77(11)
C5 Fe1 C10 135.39(11)
C6 Fe1 C10 40.15(11)
C1 Fe1 C10 112.77(11)
C7 Fe1 C10 68.05(11)
C2 Fe1 C9 151.79(11)
C5 Fe1 C9 111.58(10)
C6 Fe1 C9 67.83(11)
C1 Fe1 C9 120.28(10)
C7 Fe1 C9 68.34(11)
C10 Fe1 C9 40.45(11)
C2 Fe1 C8 165.74(11)
C5 Fe1 C8 116.14(10)
C6 Fe1 C8 67.87(11)
C1 Fe1 C8 150.82(10)
C7 Fe1 C8 40.69(10)
C10 Fe1 C8 67.94(11)
C9 Fe1 C8 40.49(11)
C2 Fe1 C4 68.45(10)
C5 Fe1 C4 40.07(10)
C6 Fe1 C4 145.10(11)
C1 Fe1 C4 68.08(10)
C7 Fe1 C4 112.82(10)
C10 Fe1 C4 172.08(11)
C9 Fe1 C4 131.90(11)
C8 Fe1 C4 107.26(11)
C2 Fe1 C3 40.34(10)
C5 Fe1 C3 68.44(10)
C6 Fe1 C3 113.58(11)
C1 Fe1 C3 68.36(10)
C7 Fe1 C3 104.47(10)
C10 Fe1 C3 147.48(11)
C9 Fe1 C3 167.84(11)
C8 Fe1 C3 127.82(11)
C4 Fe1 C3 40.44(10)
C25 Fe2 C22 69.64(10)
C25 Fe2 C26 140.95(11)
C22 Fe2 C26 129.26(11)
C25 Fe2 C28 113.46(11)
C22 Fe2 C28 150.76(11)
C26 Fe2 C28 68.01(11)
C25 Fe2 C21 41.27(10)
C22 Fe2 C21 41.55(10)
C26 Fe2 C21 170.68(11)
C28 Fe2 C21 120.77(11)
C25 Fe2 C29 140.66(11)
C22 Fe2 C29 117.41(11)
C26 Fe2 C29 67.60(11)
C28 Fe2 C29 41.01(11)
C21 Fe2 C29 116.31(10)
C25 Fe2 C27 113.80(10)
C22 Fe2 C27 167.67(11)
C26 Fe2 C27 40.60(11)
C28 Fe2 C27 40.31(11)
C21 Fe2 C27 148.11(10)
C29 Fe2 C27 68.11(11)
C25 Fe2 C30 177.82(11)
C22 Fe2 C30 108.18(10)
C26 Fe2 C30 40.33(10)
C28 Fe2 C30 68.46(11)
C21 Fe2 C30 137.06(10)
C29 Fe2 C30 40.19(11)
C27 Fe2 C30 68.30(10)
C25 Fe2 C23 68.21(10)
C22 Fe2 C23 40.32(10)
C26 Fe2 C23 103.46(11)
C28 Fe2 C23 168.87(10)
C21 Fe2 C23 68.24(10)
C29 Fe2 C23 143.83(11)
C27 Fe2 C23 128.58(11)
C30 Fe2 C23 110.11(11)
C25 Fe2 C24 40.24(10)
C22 Fe2 C24 68.44(10)
C26 Fe2 C24 108.55(10)
C28 Fe2 C24 133.89(11)
C21 Fe2 C24 68.21(10)
C29 Fe2 C24 174.11(11)
C27 Fe2 C24 106.03(11)
C30 Fe2 C24 139.23(11)
C23 Fe2 C24 40.32(10)
F6 P F4 91.25(18)
F6 P F3 90.85(17)
F4 P F3 177.90(19)
F6 P F5 178.82(18)
F4 P F5 89.93(17)
F3 P F5 87.98(16)
F6 P F2 90.57(12)
F4 P F2 90.93(13)
F3 P F2 89.23(13)
F5 P F2 89.38(11)
F6 P F1 90.21(12)
F4 P F1 89.13(11)
F3 P F1 90.68(12)
F5 P F1 89.84(11)
F2 P F1 179.21(11)
C40 C1 C5 123.5(2)
C40 C1 C2 128.6(2)
C5 C1 C2 107.0(2)
C40 C1 Fe1 119.77(18)
C5 C1 Fe1 68.77(14)
C2 C1 Fe1 68.31(13)
C3 C2 C1 107.9(2)
C3 C2 C11 124.1(2)
C1 C2 C11 127.8(2)
C3 C2 Fe1 71.60(14)
C1 C2 Fe1 69.99(14)
C11 C2 Fe1 127.77(19)
C2 C3 C4 108.2(2)
C2 C3 C12 126.5(2)
C4 C3 C12 125.2(2)
C2 C3 Fe1 68.06(14)
C4 C3 Fe1 69.79(14)
C12 C3 Fe1 129.35(19)
C5 C4 C3 108.8(2)
C5 C4 C13 126.3(2)
C3 C4 C13 124.8(2)
C5 C4 Fe1 68.53(14)
C3 C4 Fe1 69.78(14)
C13 C4 Fe1 129.21(19)
C4 C5 C1 107.9(2)
C4 C5 C14 126.3(2)
C1 C5 C14 125.7(2)
C4 C5 Fe1 71.40(14)
C1 C5 Fe1 69.78(14)
C14 C5 Fe1 127.47(19)
C10 C6 C7 109.1(2)
C10 C6 Fe1 70.50(15)
C7 C6 Fe1 70.04(15)
C10 C6 H6 126.0(17)
C7 C6 H6 124.9(17)
Fe1 C6 H6 126.5(16)
C6 C7 C8 107.4(2)
C6 C7 C15 126.8(3)
C8 C7 C15 125.7(3)
C6 C7 Fe1 69.53(15)
C8 C7 Fe1 70.03(14)
C15 C7 Fe1 129.1(2)
C7 C8 C9 107.9(2)
C7 C8 C16 126.0(3)
C9 C8 C16 126.1(3)
C7 C8 Fe1 69.29(15)
C9 C8 Fe1 69.75(15)
C16 C8 Fe1 128.5(2)
C10 C9 C8 107.7(2)
C10 C9 C17 126.6(3)
C8 C9 C17 125.6(3)
C10 C9 Fe1 69.73(15)
C8 C9 Fe1 69.75(15)
C17 C9 Fe1 128.2(2)
C6 C10 C9 107.9(2)
C6 C10 C18 125.7(3)
C9 C10 C18 126.4(3)
C6 C10 Fe1 69.34(15)
C9 C10 Fe1 69.83(15)
C18 C10 Fe1 127.7(2)
C2 C11 H11A 106.1(18)
C2 C11 H11B 114.4(16)
H11A C11 H11B 108(2)
C2 C11 H11C 109.9(17)
H11A C11 H11C 108(2)
H11B C11 H11C 110(2)
C3 C12 H12A 108.9(19)
C3 C12 H12B 107.8(17)
H12A C12 H12B 109(2)
C3 C12 H12C 112(2)
H12A C12 H12C 111(3)
H12B C12 H12C 108(3)
C4 C13 H13A 110.6(16)
C4 C13 H13B 113.0(17)
H13A C13 H13B 112(2)
C4 C13 H13C 115.1(18)
H13A C13 H13C 102(2)
H13B C13 H13C 104(2)
C5 C14 H14A 110.0(18)
C5 C14 H14B 115.2(18)
H14A C14 H14B 105(3)
C5 C14 H14C 109.5(16)
H14A C14 H14C 105(2)
H14B C14 H14C 112(2)
C7 C15 H15A 110.7(19)
C7 C15 H15B 112.6(18)
H15A C15 H15B 107(2)
C7 C15 H15C 111.9(18)
H15A C15 H15C 108(3)
H15B C15 H15C 106(3)
C8 C16 H16A 112(2)
C8 C16 H16B 109.2(19)
H16A C16 H16B 101(3)
C8 C16 H16C 109.6(16)
H16A C16 H16C 113(3)
H16B C16 H16C 112(2)
C9 C17 H17A 113(2)
C9 C17 H17B 113.4(18)
H17A C17 H17B 107(3)
C9 C17 H17C 113.8(18)
H17A C17 H17C 102(3)
H17B C17 H17C 107(3)
C10 C18 H18A 111(2)
C10 C18 H18B 109.2(18)
H18A C18 H18B 107(3)
C10 C18 H18C 106(2)
H18A C18 H18C 110(3)
H18B C18 H18C 114(3)
C42 C21 C25 123.3(2)
C42 C21 C22 128.8(2)
C25 C21 C22 107.3(2)
C42 C21 Fe2 120.20(18)
C25 C21 Fe2 68.89(13)
C22 C21 Fe2 68.85(14)
C23 C22 C21 107.3(2)
C23 C22 C31 124.4(2)
C21 C22 C31 127.9(2)
C23 C22 Fe2 70.68(14)
C21 C22 Fe2 69.60(13)
C31 C22 Fe2 130.49(19)
C24 C23 C22 109.0(2)
C24 C23 C32 125.2(2)
C22 C23 C32 125.8(2)
C24 C23 Fe2 69.96(14)
C22 C23 Fe2 69.01(14)
C32 C23 Fe2 128.14(19)
C25 C24 C23 108.4(2)
C25 C24 C33 125.9(2)
C23 C24 C33 125.7(2)
C25 C24 Fe2 68.83(15)
C23 C24 Fe2 69.71(14)
C33 C24 Fe2 127.06(18)
C24 C25 C21 108.0(2)
C24 C25 C34 126.5(2)
C21 C25 C34 125.4(2)
C24 C25 Fe2 70.93(14)
C21 C25 Fe2 69.83(14)
C34 C25 Fe2 127.47(19)
C30 C26 C27 109.1(2)
C30 C26 Fe2 70.50(15)
C27 C26 Fe2 70.23(15)
C30 C26 H26 123.6(19)
C27 C26 H26 127.3(19)
Fe2 C26 H26 125.8(19)
C28 C27 C26 107.5(2)
C28 C27 C35 126.8(3)
C26 C27 C35 125.7(3)
C28 C27 Fe2 69.41(15)
C26 C27 Fe2 69.17(15)
C35 C27 Fe2 128.1(2)
C27 C28 C29 107.8(2)
C27 C28 C36 125.9(3)
C29 C28 C36 126.1(3)
C27 C28 Fe2 70.28(15)
C29 C28 Fe2 69.83(15)
C36 C28 Fe2 128.8(2)
C30 C29 C28 108.3(2)
C30 C29 C37 125.7(3)
C28 C29 C37 126.0(3)
C30 C29 Fe2 70.13(15)
C28 C29 Fe2 69.16(15)
C37 C29 Fe2 127.8(2)
C26 C30 C29 107.4(2)
C26 C30 C38 125.1(3)
C29 C30 C38 127.5(3)
C26 C30 Fe2 69.16(15)
C29 C30 Fe2 69.67(15)
C38 C30 Fe2 125.8(2)
C22 C31 H31A 111.2(16)
C22 C31 H31B 107.0(18)
H31A C31 H31B 103(2)
C22 C31 H31C 112.3(15)
H31A C31 H31C 107(2)
H31B C31 H31C 116(2)
C23 C32 H32A 112.2(18)
C23 C32 H32B 110.1(17)
H32A C32 H32B 110(3)
C23 C32 H32C 113.7(18)
H32A C32 H32C 102(2)
H32B C32 H32C 108(2)
C24 C33 H33A 111.9(18)
C24 C33 H33B 110.4(18)
H33A C33 H33B 114(3)
C24 C33 H33C 118.5(19)
H33A C33 H33C 104(2)
H33B C33 H33C 98(2)
C25 C34 H34A 113.7(17)
C25 C34 H34B 111.6(17)
H34A C34 H34B 104(2)
C25 C34 H34C 111(2)
H34A C34 H34C 106(2)
H34B C34 H34C 110(3)
C27 C35 H35A 108.2(19)
C27 C35 H35C 108(2)
H35A C35 H35C 114(3)
C27 C35 H35B 114(2)
H35A C35 H35B 101(2)
H35C C35 H35B 112(3)
C28 C36 H36A 107(2)
C28 C36 H36B 114(2)
H36A C36 H36B 104(3)
C28 C36 H36C 114.6(17)
H36A C36 H36C 113(3)
H36B C36 H36C 105(3)
C29 C37 H37A 114(2)
C29 C37 H37B 107.2(17)
H37A C37 H37B 113(3)
C29 C37 H37C 109(2)
H37A C37 H37C 100(3)
H37B C37 H37C 113(3)
C30 C38 H38A 109(2)
C30 C38 H38B 115.1(18)
H38A C38 H38B 98(3)
C30 C38 H38C 113(2)
H38A C38 H38C 112(3)
H38B C38 H38C 110(3)
C41 C40 C1 128.2(2)
C41 C40 H40 114.6(17)
C1 C40 H40 117.2(17)
C40 C41 C42 121.7(2)
C40 C41 H41 115.0(18)
C42 C41 H41 123.1(18)
C41 C42 C21 128.3(2)
C41 C42 H42 114.7(15)
C21 C42 H42 116.8(15)

loop_
_geom_bond_atom_site_label_1
_geom_bond_atom_site_label_2
_geom_bond_distance
_geom_bond_publ_flag
Fe1 C2 2.032(3) yes
Fe1 C5 2.042(2) yes
Fe1 C6 2.051(3) yes
Fe1 C1 2.055(2) yes
Fe1 C7 2.058(3) yes
Fe1 C10 2.066(3) yes
Fe1 C9 2.068(3) yes
Fe1 C8 2.068(3) yes
Fe1 C4 2.079(3) yes
Fe1 C3 2.079(3) yes
Fe2 C25 2.048(3) yes
Fe2 C22 2.051(2) yes
Fe2 C26 2.053(3) yes
Fe2 C28 2.055(3) yes
Fe2 C21 2.061(2) yes
Fe2 C29 2.064(3) yes
Fe2 C27 2.067(3) yes
Fe2 C30 2.070(3) yes
Fe2 C23 2.073(2) yes
Fe2 C24 2.076(3) yes
P F6 1.557(2) ?
P F4 1.569(2) ?
P F3 1.578(2) ?
P F5 1.579(2) ?
P F2 1.5988(19) ?
P F1 1.6006(18) ?
C1 C40 1.421(4) ?
C1 C5 1.450(4) ?
C1 C2 1.455(3) ?
C2 C3 1.418(4) ?
C2 C11 1.511(4) ?
C3 C4 1.437(4) ?
C3 C12 1.493(4) ?
C4 C5 1.412(3) ?
C4 C13 1.501(4) ?
C5 C14 1.499(4) ?
C6 C10 1.413(4) ?
C6 C7 1.420(4) ?
C6 H6 0.94(3) ?
C7 C8 1.434(4) ?
C7 C15 1.498(4) ?
C8 C9 1.431(4) ?
C8 C16 1.502(4) ?
C9 C10 1.429(4) ?
C9 C17 1.501(4) ?
C10 C18 1.495(4) ?
C11 H11A 0.97(3) ?
C11 H11B 0.98(3) ?
C11 H11C 0.99(3) ?
C12 H12A 1.00(4) ?
C12 H12B 1.05(3) ?
C12 H12C 0.86(3) ?
C13 H13A 0.96(3) ?
C13 H13B 1.01(3) ?
C13 H13C 0.96(3) ?
C14 H14A 0.90(3) ?
C14 H14B 0.99(3) ?
C14 H14C 1.00(3) ?
C15 H15A 0.96(3) ?
C15 H15B 1.07(3) ?
C15 H15C 0.97(3) ?
C16 H16A 0.92(3) ?
C16 H16B 0.97(3) ?
C16 H16C 1.08(3) ?
C17 H17A 0.95(4) ?
C17 H17B 0.98(3) ?
C17 H17C 0.99(3) ?
C18 H18A 0.92(3) ?
C18 H18B 0.95(3) ?
C18 H18C 0.97(3) ?
C21 C42 1.416(4) ?
C21 C25 1.448(3) ?
C21 C22 1.458(3) ?
C22 C23 1.421(4) ?
C22 C31 1.499(4) ?
C23 C24 1.430(4) ?
C23 C32 1.494(4) ?
C24 C25 1.419(4) ?
C24 C33 1.494(4) ?
C25 C34 1.495(4) ?
C26 C30 1.421(4) ?
C26 C27 1.429(4) ?
C26 H26 0.85(3) ?
C27 C28 1.420(4) ?
C27 C35 1.500(4) ?
C28 C29 1.443(4) ?
C28 C36 1.499(4) ?
C29 C30 1.421(4) ?
C29 C37 1.502(4) ?
C30 C38 1.494(4) ?
C31 H31A 0.99(3) ?
C31 H31B 0.94(3) ?
C31 H31C 1.04(3) ?
C32 H32A 0.91(3) ?
C32 H32B 1.02(3) ?
C32 H32C 0.95(3) ?
C33 H33A 0.93(3) ?
C33 H33B 0.94(3) ?
C33 H33C 1.02(3) ?
C34 H34A 0.93(3) ?
C34 H34B 1.00(3) ?
C34 H34C 0.90(3) ?
C35 H35A 1.05(3) ?
C35 H35C 0.96(4) ?
C35 H35B 0.93(3) ?
C36 H36A 0.91(4) ?
C36 H36B 1.00(4) ?
C36 H36C 1.17(4) ?
C37 H37A 1.02(4) ?
C37 H37B 1.01(3) ?
C37 H37C 0.88(4) ?
C38 H38A 0.88(3) ?
C38 H38B 0.94(3) ?
C38 H38C 1.12(4) ?
C40 C41 1.379(4) ?
C40 H40 0.92(3) ?
C41 C42 1.380(4) ?
C41 H41 0.87(2) ?
C42 H42 0.99(2) ?
